data_4305472
loop_
_publ_author_name
'Eva M. Barranco'
'Olga Crespo'
'M. Concepci\'on Gimeno'
'Peter G. Jones'
'Antonio Laguna'

_publ_section_title
;
Unprecedented Formation of Novel Phosphonodithioate Ligands from
Diferrocenyldithiadiphosphetane Disulfide
;
_journal_name_full 'Inorganic Chemistry'
_journal_page_first 6913
_journal_page_last 6918
_journal_paper_doi 10.1021/ic800470e
_journal_volume 47
_journal_year 2008
_chemical_formula_sum 'C57 H52 Au2 Cl3 Fe2 N O2 P4 S4'
_chemical_formula_weight 1647.10
_chemical_name_systematic
;
 ?
;
_space_group_IT_number 14
_symmetry_cell_setting monoclinic
_symmetry_space_group_name_Hall '-P 2ybc'
_symmetry_space_group_name_H-M 'P 1 21/c 1'
_atom_sites_solution_hydrogens geom
_atom_sites_solution_primary direct
_atom_sites_solution_secondary difmap
_audit_creation_method SHELXL-97
_cell_angle_alpha 90.00
_cell_angle_beta 118.366(3)
_cell_angle_gamma 90.00
_cell_formula_units_Z 4
_cell_length_a 18.0053(16)
_cell_length_b 20.2110(18)
_cell_length_c 18.2127(16)
_cell_measurement_reflns_used 7787
_cell_measurement_temperature 143(2)
_cell_measurement_theta_max 28
_cell_measurement_theta_min 2
_cell_volume 5831.9(9)
_computing_cell_refinement 'Bruker SMART'
_computing_data_collection 'Bruker SMART'
_computing_data_reduction 'Bruker SAINT'
_computing_molecular_graphics 'Siemens XP'
_computing_publication_material SHELXL-97
_computing_structure_refinement 'SHELXL-97 (Sheldrick, 1997)'
_computing_structure_solution 'SHELXS-97 (Sheldrick, 1990)'
_diffrn_ambient_temperature 143(2)
_diffrn_detector_area_resol_mean 8.192
_diffrn_measured_fraction_theta_full 0.998
_diffrn_measured_fraction_theta_max 0.998
_diffrn_measurement_device_type 'Bruker SMART 1000 CCD'
_diffrn_measurement_method '\w-scans and \f-scans'
_diffrn_radiation_monochromator graphite
_diffrn_radiation_source 'fine-focus sealed tube'
_diffrn_radiation_type MoK\a
_diffrn_radiation_wavelength 0.71073
_diffrn_reflns_av_R_equivalents 0.0537
_diffrn_reflns_av_sigmaI/netI 0.0547
_diffrn_reflns_limit_h_max 22
_diffrn_reflns_limit_h_min -25
_diffrn_reflns_limit_k_max 27
_diffrn_reflns_limit_k_min -28
_diffrn_reflns_limit_l_max 25
_diffrn_reflns_limit_l_min -16
_diffrn_reflns_number 78642
_diffrn_reflns_theta_full 30.00
_diffrn_reflns_theta_max 30.03
_diffrn_reflns_theta_min 1.29
_exptl_absorpt_coefficient_mu 5.937
_exptl_absorpt_correction_T_max 0.6943
_exptl_absorpt_correction_T_min 0.4202
_exptl_absorpt_correction_type multi-scan
_exptl_absorpt_process_details SADABS
_exptl_crystal_colour tablet
_exptl_crystal_density_diffrn 1.876
_exptl_crystal_density_method 'not measured'
_exptl_crystal_description orange
_exptl_crystal_F_000 3208
_exptl_crystal_size_max 0.48
_exptl_crystal_size_mid 0.32
_exptl_crystal_size_min 0.19
_refine_diff_density_max 1.376
_refine_diff_density_min -1.144
_refine_diff_density_rms 0.135
_refine_ls_extinction_method none
_refine_ls_goodness_of_fit_ref 0.939
_refine_ls_hydrogen_treatment 'OH free with DFIX, other riding'
_refine_ls_matrix_type full
_refine_ls_number_parameters 699
_refine_ls_number_reflns 17044
_refine_ls_number_restraints 217
_refine_ls_restrained_S_all 0.933
_refine_ls_R_factor_all 0.0528
_refine_ls_R_factor_gt 0.0288
_refine_ls_shift/su_max 0.002
_refine_ls_shift/su_mean 0.000
_refine_ls_structure_factor_coef Fsqd
_refine_ls_weighting_details 'calc w=1/[\s^2^(Fo^2^)+(0.0240P)^2^] where P=(Fo^2^+2Fc^2^)/3'
_refine_ls_weighting_scheme calc
_refine_ls_wR_factor_gt 0.0528
_refine_ls_wR_factor_ref 0.0569
_reflns_number_gt 12397
_reflns_number_total 17044
_reflns_threshold_expression >2sigma(I)
_cod_data_source_file ic800470e-file001.cif
_cod_data_source_block port
_cod_original_sg_symbol_H-M 'P 21/c'
_cod_database_code 4305472

loop_
_symmetry_equiv_pos_as_xyz
'x, y, z'
'-x, y+1/2, -z+1/2'
'-x, -y, -z'
'x, -y-1/2, z-1/2'

loop_
_atom_site_label
_atom_site_type_symbol
_atom_site_fract_x
_atom_site_fract_y
_atom_site_fract_z
_atom_site_U_iso_or_equiv
_atom_site_adp_type
_atom_site_occupancy
_atom_site_symmetry_multiplicity
_atom_site_calc_flag
_atom_site_refinement_flags
_atom_site_disorder_assembly
_atom_site_disorder_group
Au1 Au 0.290307(7) 0.421891(6) 0.103792(8) 0.01898(3) Uani 1 1 d . . .
Au2 Au 0.099184(8) 0.435595(6) 0.000310(8) 0.02182(3) Uani 1 1 d . . .
Fe2 Fe 0.07765(3) 0.37209(2) 0.31883(3) 0.01749(9) Uani 1 1 d . . .
Fe1 Fe 0.13946(3) 0.39988(2) -0.31563(3) 0.01700(9) Uani 1 1 d . . .
P1 P 0.17785(5) 0.39480(4) 0.20441(5) 0.01807(16) Uani 1 1 d . . .
P2 P 0.20568(5) 0.38951(4) -0.10450(5) 0.01846(16) Uani 1 1 d . . .
S1 S 0.31289(5) 0.42684(4) -0.00983(5) 0.02414(17) Uani 1 1 d . . .
S3 S 0.07849(5) 0.44506(4) 0.11526(5) 0.02601(18) Uani 1 1 d . . .
S2 S 0.29417(5) 0.42862(4) 0.23105(5) 0.02244(17) Uani 1 1 d . . .
S4 S 0.09766(6) 0.43640(5) -0.12703(5) 0.0307(2) Uani 1 1 d . . .
Cl1 Cl 0.18331(6) 0.26313(4) 0.04632(6) 0.0337(2) Uani 1 1 d U . .
O1 O 0.19915(16) 0.31287(11) -0.09659(15) 0.0272(5) Uani 1 1 d D . .
H01 H 0.189(2) 0.3016(17) -0.0600(18) 0.033 Uiso 1 1 d D . .
O2 O 0.17166(16) 0.31799(10) 0.18941(15) 0.0263(5) Uani 1 1 d D . .
H02 H 0.173(2) 0.3092(17) 0.1464(16) 0.032 Uiso 1 1 d D . .
C1 C 0.17290(19) 0.40287(14) 0.29883(19) 0.0188(6) Uani 1 1 d DU . .
C2 C 0.20345(19) 0.35490(15) 0.36535(19) 0.0208(7) Uani 1 1 d DU . .
H2 H 0.2293 0.3138 0.3660 0.025 Uiso 1 1 calc R . .
C3 C 0.18822(19) 0.37982(14) 0.4294(2) 0.0208(7) Uani 1 1 d DU . .
H3 H 0.2014 0.3581 0.4804 0.025 Uiso 1 1 calc R . .
C4 C 0.1497(2) 0.44289(14) 0.4042(2) 0.0223(7) Uani 1 1 d DU . .
H4 H 0.1331 0.4707 0.4359 0.027 Uiso 1 1 calc R . .
C5 C 0.1401(2) 0.45770(14) 0.3242(2) 0.0207(7) Uani 1 1 d DU . .
H5 H 0.1163 0.4969 0.2930 0.025 Uiso 1 1 calc R . .
C6 C -0.0078(2) 0.32483(17) 0.2128(2) 0.0304(8) Uani 1 1 d DU . .
H6 H -0.0022 0.3175 0.1641 0.036 Uiso 1 1 calc R . .
C7 C 0.0203(2) 0.28214(15) 0.2824(2) 0.0291(8) Uani 1 1 d DU . .
H7 H 0.0477 0.2408 0.2884 0.035 Uiso 1 1 calc R . .
C8 C 0.0008(2) 0.31146(16) 0.3416(2) 0.0292(8) Uani 1 1 d DU . .
H8 H 0.0128 0.2935 0.3944 0.035 Uiso 1 1 calc R . .
C9 C -0.0401(2) 0.37257(17) 0.3079(2) 0.0326(8) Uani 1 1 d DU . .
H9 H -0.0602 0.4028 0.3344 0.039 Uiso 1 1 calc R . .
C10 C -0.0459(2) 0.38090(17) 0.2291(2) 0.0307(8) Uani 1 1 d DU . .
H10 H -0.0708 0.4175 0.1928 0.037 Uiso 1 1 calc R . .
C11 C 0.22229(18) 0.39694(14) -0.19267(18) 0.0183(6) Uani 1 1 d DU . .
C12 C 0.23960(19) 0.34410(15) -0.23546(19) 0.0224(7) Uani 1 1 d DU . .
H12 H 0.2392 0.2981 -0.2248 0.027 Uiso 1 1 calc R . .
C13 C 0.2573(2) 0.37320(17) -0.2965(2) 0.0274(7) Uani 1 1 d DU . .
H13 H 0.2706 0.3499 -0.3341 0.033 Uiso 1 1 calc R . .
C14 C 0.2519(2) 0.44266(17) -0.2919(2) 0.0277(8) Uani 1 1 d DU . .
H14 H 0.2615 0.4738 -0.3255 0.033 Uiso 1 1 calc R . .
C15 C 0.2297(2) 0.45844(15) -0.2287(2) 0.0241(7) Uani 1 1 d DU . .
H15 H 0.2214 0.5015 -0.2132 0.029 Uiso 1 1 calc R . .
C16 C 0.0602(2) 0.38329(19) -0.4386(2) 0.0333(8) Uani 1 1 d DU . .
H16 H 0.0766 0.3720 -0.4795 0.040 Uiso 1 1 calc R . .
C17 C 0.0492(2) 0.44795(17) -0.4160(2) 0.0347(9) Uani 1 1 d DU . .
H17 H 0.0566 0.4879 -0.4393 0.042 Uiso 1 1 calc R . .
C18 C 0.0251(2) 0.44301(16) -0.3523(2) 0.0304(8) Uani 1 1 d DU . .
H18 H 0.0140 0.4790 -0.3254 0.037 Uiso 1 1 calc R . .
C19 C 0.0207(2) 0.37516(16) -0.3362(2) 0.0267(7) Uani 1 1 d DU . .
H19 H 0.0058 0.3574 -0.2967 0.032 Uiso 1 1 calc R . .
C20 C 0.0424(2) 0.33815(16) -0.3894(2) 0.0306(8) Uani 1 1 d DU . .
H20 H 0.0447 0.2913 -0.3917 0.037 Uiso 1 1 calc R . .
N N 0.66059(15) 0.34686(11) 0.14732(16) 0.0172(5) Uani 1 1 d . . .
P3 P 0.62045(5) 0.36390(3) 0.20561(5) 0.01436(15) Uani 1 1 d . . .
P4 P 0.67231(5) 0.28653(3) 0.09808(5) 0.01606(16) Uani 1 1 d . . .
C31 C 0.70219(18) 0.37958(13) 0.31075(19) 0.0170(6) Uani 1 1 d DU . .
C32 C 0.6821(2) 0.40666(15) 0.3691(2) 0.0246(7) Uani 1 1 d DU . .
H32 H 0.6255 0.4193 0.3528 0.029 Uiso 1 1 calc R . .
C33 C 0.7440(2) 0.41534(16) 0.4512(2) 0.0284(8) Uani 1 1 d DU . .
H33 H 0.7300 0.4340 0.4909 0.034 Uiso 1 1 calc R . .
C34 C 0.8261(2) 0.39681(16) 0.4749(2) 0.0289(8) Uani 1 1 d DU . .
H34 H 0.8685 0.4024 0.5311 0.035 Uiso 1 1 calc R . .
C35 C 0.8468(2) 0.37016(17) 0.4172(2) 0.0312(8) Uani 1 1 d DU . .
H35 H 0.9035 0.3575 0.4339 0.037 Uiso 1 1 calc R . .
C36 C 0.78485(19) 0.36176(15) 0.3346(2) 0.0238(7) Uani 1 1 d DU . .
H36 H 0.7992 0.3439 0.2948 0.029 Uiso 1 1 calc R . .
C41 C 0.55997(17) 0.43897(13) 0.16904(18) 0.0154(6) Uani 1 1 d DU . .
C42 C 0.57737(19) 0.47972(13) 0.11738(18) 0.0173(6) Uani 1 1 d DU . .
H42 H 0.6160 0.4655 0.0989 0.021 Uiso 1 1 calc R . .
C43 C 0.5385(2) 0.54094(14) 0.0928(2) 0.0228(7) Uani 1 1 d DU . .
H43 H 0.5512 0.5687 0.0582 0.027 Uiso 1 1 calc R . .
C44 C 0.48210(19) 0.56142(14) 0.11843(19) 0.0216(7) Uani 1 1 d DU . .
H44 H 0.4551 0.6032 0.1009 0.026 Uiso 1 1 calc R . .
C45 C 0.4640(2) 0.52122(14) 0.1702(2) 0.0234(7) Uani 1 1 d DU . .
H45 H 0.4247 0.5355 0.1878 0.028 Uiso 1 1 calc R . .
C46 C 0.50377(19) 0.46013(14) 0.1961(2) 0.0198(7) Uani 1 1 d DU . .
H46 H 0.4924 0.4330 0.2322 0.024 Uiso 1 1 calc R . .
C51 C 0.55693(19) 0.30002(13) 0.21696(19) 0.0173(6) Uani 1 1 d DU . .
C52 C 0.5990(2) 0.24913(14) 0.2732(2) 0.0215(7) Uani 1 1 d DU . .
H52 H 0.6587 0.2507 0.3062 0.026 Uiso 1 1 calc R . .
C53 C 0.5545(2) 0.19671(15) 0.2809(2) 0.0286(8) Uani 1 1 d DU . .
H53 H 0.5835 0.1615 0.3182 0.034 Uiso 1 1 calc R . .
C54 C 0.4680(2) 0.19529(15) 0.2347(2) 0.0314(8) Uani 1 1 d DU . .
H54 H 0.4375 0.1596 0.2414 0.038 Uiso 1 1 calc R . .
C55 C 0.4250(2) 0.24509(16) 0.1786(2) 0.0281(8) Uani 1 1 d DU . .
H55 H 0.3653 0.2434 0.1464 0.034 Uiso 1 1 calc R . .
C56 C 0.46957(19) 0.29766(14) 0.1698(2) 0.0217(7) Uani 1 1 d DU . .
H56 H 0.4403 0.3322 0.1314 0.026 Uiso 1 1 calc R . .
C61 C 0.73642(19) 0.31488(14) 0.05298(19) 0.0184(6) Uani 1 1 d DU . .
C62 C 0.7403(2) 0.38204(15) 0.0385(2) 0.0256(7) Uani 1 1 d DU . .
H62 H 0.7108 0.4129 0.0546 0.031 Uiso 1 1 calc R . .
C63 C 0.7867(2) 0.40407(17) 0.0010(2) 0.0346(9) Uani 1 1 d DU . .
H63 H 0.7886 0.4500 -0.0091 0.041 Uiso 1 1 calc R . .
C64 C 0.8303(2) 0.35962(18) -0.0221(2) 0.0355(9) Uani 1 1 d DU . .
H64 H 0.8627 0.3750 -0.0473 0.043 Uiso 1 1 calc R . .
C65 C 0.8265(2) 0.29261(18) -0.0082(2) 0.0358(9) Uani 1 1 d DU . .
H65 H 0.8563 0.2620 -0.0241 0.043 Uiso 1 1 calc R . .
C66 C 0.7797(2) 0.27013(16) 0.0286(2) 0.0287(8) Uani 1 1 d DU . .
H66 H 0.7769 0.2241 0.0375 0.034 Uiso 1 1 calc R . .
C71 C 0.72401(19) 0.21552(13) 0.16196(19) 0.0192(6) Uani 1 1 d DU . .
C72 C 0.8108(2) 0.21606(15) 0.2130(2) 0.0272(8) Uani 1 1 d DU . .
H72 H 0.8432 0.2527 0.2116 0.033 Uiso 1 1 calc R . .
C73 C 0.8503(2) 0.16356(17) 0.2659(2) 0.0370(9) Uani 1 1 d DU . .
H73 H 0.9097 0.1642 0.3010 0.044 Uiso 1 1 calc R . .
C74 C 0.8035(3) 0.11028(17) 0.2677(2) 0.0405(10) Uani 1 1 d DU . .
H74 H 0.8309 0.0738 0.3032 0.049 Uiso 1 1 calc R . .
C75 C 0.7170(3) 0.10948(16) 0.2183(2) 0.0382(9) Uani 1 1 d DU . .
H75 H 0.6849 0.0729 0.2205 0.046 Uiso 1 1 calc R . .
C76 C 0.6770(2) 0.16204(15) 0.1654(2) 0.0289(8) Uani 1 1 d DU . .
H76 H 0.6174 0.1616 0.1314 0.035 Uiso 1 1 calc R . .
C81 C 0.57318(19) 0.25849(14) 0.01306(19) 0.0185(6) Uani 1 1 d DU . .
C82 C 0.4990(2) 0.29104(15) -0.00466(19) 0.0229(7) Uani 1 1 d DU . .
H82 H 0.5002 0.3279 0.0283 0.027 Uiso 1 1 calc R . .
C83 C 0.4226(2) 0.27035(16) -0.0701(2) 0.0297(8) Uani 1 1 d DU . .
H83 H 0.3719 0.2929 -0.0818 0.036 Uiso 1 1 calc R . .
C84 C 0.4207(2) 0.21679(17) -0.1182(2) 0.0308(8) Uani 1 1 d DU . .
H84 H 0.3685 0.2021 -0.1625 0.037 Uiso 1 1 calc R . .
C85 C 0.4944(2) 0.18471(17) -0.1017(2) 0.0326(8) Uani 1 1 d DU . .
H85 H 0.4931 0.1485 -0.1355 0.039 Uiso 1 1 calc R . .
C86 C 0.5703(2) 0.20499(16) -0.0364(2) 0.0287(8) Uani 1 1 d DU . .
H86 H 0.6208 0.1823 -0.0250 0.034 Uiso 1 1 calc R . .
C99 C 0.4084(8) 0.0644(6) 0.0098(6) 0.070(4) Uiso 0.50 1 d PD A 1
H99A H 0.4490 0.0895 -0.0016 0.084 Uiso 0.50 1 calc PR A 1
H99B H 0.3584 0.0928 -0.0057 0.084 Uiso 0.50 1 calc PR A 1
Cl8 Cl 0.3775(2) -0.0062(2) -0.05225(18) 0.0842(11) Uani 0.50 1 d PDU A 1
Cl9 Cl 0.4544(3) 0.04701(18) 0.1153(2) 0.1056(13) Uani 0.50 1 d PDU A 1
C99' C 0.3919(7) 0.0501(5) -0.0238(7) 0.051(2) Uiso 0.50 1 d P B 2
H99C H 0.3303 0.0561 -0.0594 0.061 Uiso 0.50 1 calc PR B 2
H99D H 0.4201 0.0639 -0.0565 0.061 Uiso 0.50 1 calc PR B 2
Cl8' Cl 0.4262(2) 0.10132(17) 0.0643(2) 0.0886(10) Uani 0.50 1 d PU B 2
Cl9' Cl 0.4122(2) -0.03195(12) 0.0011(3) 0.0829(11) Uani 0.50 1 d PU B 2

loop_
_atom_site_aniso_label
_atom_site_aniso_U_11
_atom_site_aniso_U_22
_atom_site_aniso_U_33
_atom_site_aniso_U_23
_atom_site_aniso_U_13
_atom_site_aniso_U_12
Au1 0.01503(6) 0.02398(6) 0.01777(6) 0.00041(5) 0.00767(5) -0.00015(4)
Au2 0.01704(6) 0.02784(6) 0.01946(7) 0.00170(5) 0.00775(5) 0.00331(5)
Fe2 0.0155(2) 0.01770(19) 0.0201(2) -0.00081(17) 0.00915(19) -0.00066(15)
Fe1 0.0149(2) 0.01785(19) 0.0145(2) 0.00175(17) 0.00390(18) 0.00106(16)
P1 0.0187(4) 0.0179(3) 0.0200(4) 0.0005(3) 0.0111(4) 0.0004(3)
P2 0.0173(4) 0.0198(4) 0.0156(4) 0.0002(3) 0.0057(3) 0.0006(3)
S1 0.0202(4) 0.0360(4) 0.0162(4) -0.0036(3) 0.0087(3) -0.0065(3)
S3 0.0215(4) 0.0346(4) 0.0228(4) 0.0026(3) 0.0113(4) 0.0065(3)
S2 0.0194(4) 0.0301(4) 0.0196(4) -0.0011(3) 0.0108(3) -0.0029(3)
S4 0.0242(4) 0.0463(5) 0.0200(4) 0.0065(4) 0.0093(4) 0.0132(4)
Cl1 0.0583(6) 0.0216(4) 0.0295(5) -0.0025(3) 0.0276(5) -0.0030(4)
O1 0.0392(15) 0.0202(11) 0.0276(14) -0.0008(10) 0.0203(12) -0.0051(10)
O2 0.0387(15) 0.0198(11) 0.0279(14) -0.0021(10) 0.0219(13) -0.0023(10)
C1 0.0180(15) 0.0191(14) 0.0215(17) 0.0007(12) 0.0113(14) -0.0005(11)
C2 0.0163(16) 0.0234(15) 0.0213(17) 0.0031(13) 0.0077(14) 0.0008(11)
C3 0.0192(16) 0.0250(15) 0.0175(17) 0.0004(12) 0.0080(14) -0.0024(12)
C4 0.0244(17) 0.0198(14) 0.0256(18) -0.0067(13) 0.0144(15) -0.0034(12)
C5 0.0222(17) 0.0180(14) 0.0246(18) -0.0001(12) 0.0133(15) -0.0007(11)
C6 0.0207(18) 0.042(2) 0.0261(19) -0.0110(16) 0.0094(16) -0.0109(14)
C7 0.0222(18) 0.0215(15) 0.040(2) -0.0076(14) 0.0115(17) -0.0052(13)
C8 0.0292(19) 0.0319(17) 0.028(2) -0.0018(15) 0.0152(17) -0.0124(14)
C9 0.0220(18) 0.0322(18) 0.049(2) -0.0085(16) 0.0209(18) -0.0041(14)
C10 0.0149(16) 0.0339(18) 0.034(2) 0.0070(15) 0.0041(16) -0.0014(13)
C11 0.0129(14) 0.0226(14) 0.0136(16) 0.0015(12) 0.0016(12) 0.0011(11)
C12 0.0160(16) 0.0278(15) 0.0158(17) -0.0012(13) 0.0015(13) 0.0064(12)
C13 0.0152(16) 0.047(2) 0.0190(18) -0.0039(15) 0.0076(14) 0.0029(14)
C14 0.0223(17) 0.0404(18) 0.0176(17) 0.0011(15) 0.0071(15) -0.0113(14)
C15 0.0245(17) 0.0255(15) 0.0171(17) -0.0019(13) 0.0057(14) -0.0059(13)
C16 0.0194(18) 0.061(2) 0.0124(17) -0.0063(16) 0.0022(15) -0.0027(16)
C17 0.0216(18) 0.0373(18) 0.027(2) 0.0172(16) -0.0033(16) 0.0013(14)
C18 0.0180(16) 0.0288(16) 0.031(2) -0.0013(15) 0.0002(15) 0.0084(13)
C19 0.0152(16) 0.0360(18) 0.0240(19) 0.0042(14) 0.0052(15) -0.0016(13)
C20 0.0170(17) 0.0267(16) 0.035(2) -0.0092(15) 0.0018(15) -0.0015(13)
N 0.0189(13) 0.0146(11) 0.0201(14) -0.0013(10) 0.0109(12) -0.0013(9)
P3 0.0130(4) 0.0135(3) 0.0159(4) 0.0000(3) 0.0063(3) -0.0008(3)
P4 0.0158(4) 0.0138(3) 0.0187(4) -0.0002(3) 0.0084(3) 0.0002(3)
C31 0.0163(14) 0.0158(13) 0.0183(16) 0.0006(11) 0.0077(13) -0.0044(10)
C32 0.0181(16) 0.0301(16) 0.0243(18) -0.0026(14) 0.0090(14) -0.0030(12)
C33 0.0323(19) 0.0321(17) 0.0219(18) -0.0071(14) 0.0137(16) -0.0069(14)
C34 0.0240(18) 0.0319(17) 0.0208(18) -0.0001(14) 0.0025(15) -0.0089(14)
C35 0.0155(16) 0.0399(19) 0.030(2) 0.0020(16) 0.0041(15) -0.0010(14)
C36 0.0172(16) 0.0281(16) 0.0243(18) 0.0010(13) 0.0085(14) 0.0003(12)
C41 0.0138(14) 0.0150(12) 0.0139(15) -0.0018(11) 0.0038(12) -0.0010(10)
C42 0.0182(15) 0.0173(13) 0.0166(16) -0.0007(11) 0.0084(13) 0.0016(11)
C43 0.0263(18) 0.0191(14) 0.0224(18) 0.0017(12) 0.0109(15) 0.0016(12)
C44 0.0223(16) 0.0170(13) 0.0210(17) -0.0015(12) 0.0066(14) 0.0041(11)
C45 0.0196(17) 0.0218(15) 0.032(2) -0.0056(13) 0.0144(15) 0.0006(12)
C46 0.0165(15) 0.0207(14) 0.0232(18) 0.0011(12) 0.0104(14) -0.0022(11)
C51 0.0194(15) 0.0157(13) 0.0188(16) -0.0012(11) 0.0107(13) -0.0026(11)
C52 0.0170(15) 0.0226(14) 0.0241(18) 0.0037(13) 0.0090(14) 0.0003(11)
C53 0.0298(19) 0.0202(15) 0.040(2) 0.0075(14) 0.0196(17) -0.0004(13)
C54 0.036(2) 0.0205(15) 0.045(2) -0.0015(15) 0.0250(19) -0.0107(14)
C55 0.0190(17) 0.0305(17) 0.032(2) -0.0008(15) 0.0102(16) -0.0070(13)
C56 0.0167(15) 0.0199(14) 0.0251(18) 0.0012(12) 0.0072(14) -0.0023(11)
C61 0.0188(16) 0.0194(14) 0.0182(17) -0.0025(12) 0.0097(14) -0.0027(11)
C62 0.0311(19) 0.0212(15) 0.031(2) 0.0006(13) 0.0198(17) 0.0004(13)
C63 0.044(2) 0.0252(16) 0.046(2) 0.0056(16) 0.030(2) -0.0027(15)
C64 0.041(2) 0.043(2) 0.034(2) 0.0013(17) 0.0282(19) -0.0072(17)
C65 0.045(2) 0.0365(19) 0.044(2) -0.0076(17) 0.036(2) -0.0006(16)
C66 0.034(2) 0.0226(15) 0.039(2) -0.0049(14) 0.0246(18) -0.0021(13)
C71 0.0242(16) 0.0149(13) 0.0209(17) 0.0014(12) 0.0127(14) 0.0020(11)
C72 0.0279(18) 0.0228(15) 0.0260(19) 0.0025(13) 0.0089(16) 0.0038(13)
C73 0.035(2) 0.0339(19) 0.032(2) 0.0016(16) 0.0078(18) 0.0129(15)
C74 0.062(3) 0.0251(17) 0.032(2) 0.0094(15) 0.020(2) 0.0169(17)
C75 0.058(3) 0.0191(16) 0.041(2) 0.0052(15) 0.027(2) 0.0021(16)
C76 0.037(2) 0.0179(15) 0.036(2) 0.0022(14) 0.0199(18) 0.0003(13)
C81 0.0202(16) 0.0189(14) 0.0170(16) -0.0001(12) 0.0092(14) -0.0030(11)
C82 0.0246(17) 0.0213(14) 0.0200(17) -0.0005(12) 0.0085(15) 0.0012(12)
C83 0.0222(17) 0.0339(18) 0.0255(19) 0.0036(15) 0.0053(15) 0.0034(14)
C84 0.0245(18) 0.0394(19) 0.0207(19) -0.0029(15) 0.0043(16) -0.0079(14)
C85 0.034(2) 0.0351(19) 0.029(2) -0.0140(16) 0.0150(18) -0.0082(15)
C86 0.0222(17) 0.0338(18) 0.030(2) -0.0096(15) 0.0128(16) -0.0011(14)
Cl8 0.0530(19) 0.155(4) 0.0434(17) -0.0093(19) 0.0218(15) -0.014(2)
Cl9 0.169(4) 0.093(2) 0.066(2) -0.0294(18) 0.066(2) -0.060(2)
Cl8' 0.080(2) 0.095(2) 0.082(2) -0.0415(19) 0.0311(18) -0.0030(18)
Cl9' 0.076(2) 0.0423(13) 0.171(4) -0.0108(18) 0.092(3) -0.0122(13)

loop_
_atom_type_symbol
_atom_type_description
_atom_type_scat_dispersion_real
_atom_type_scat_dispersion_imag
_atom_type_scat_source
C C 0.0033 0.0016 'International Tables Vol C Tables 4.2.6.8 and 6.1.1.4'
H H 0.0000 0.0000 'International Tables Vol C Tables 4.2.6.8 and 6.1.1.4'
N N 0.0061 0.0033 'International Tables Vol C Tables 4.2.6.8 and 6.1.1.4'
P P 0.1023 0.0942 'International Tables Vol C Tables 4.2.6.8 and 6.1.1.4'
S S 0.1246 0.1234 'International Tables Vol C Tables 4.2.6.8 and 6.1.1.4'
Fe Fe 0.3463 0.8444 'International Tables Vol C Tables 4.2.6.8 and 6.1.1.4'
Au Au -2.0133 8.8022 'International Tables Vol C Tables 4.2.6.8 and 6.1.1.4'
O O 0.0106 0.0060 'International Tables Vol C Tables 4.2.6.8 and 6.1.1.4'
Cl Cl 0.1484 0.1585 'International Tables Vol C Tables 4.2.6.8 and 6.1.1.4'

loop_
_geom_angle_atom_site_label_1
_geom_angle_atom_site_label_2
_geom_angle_atom_site_label_3
_geom_angle
_geom_angle_site_symmetry_1
_geom_angle_site_symmetry_3
_geom_angle_publ_flag
S2 Au1 S1 167.94(3) . . y
S2 Au1 Au2 95.90(2) . . y
S1 Au1 Au2 94.02(2) . . y
S3 Au2 S4 169.79(3) . . y
S3 Au2 Au1 93.91(2) . . y
S4 Au2 Au1 95.33(2) . . y
C1 Fe2 C9 156.78(13) . . ?
C1 Fe2 C8 160.72(13) . . ?
C9 Fe2 C8 40.85(14) . . ?
C1 Fe2 C2 41.69(11) . . ?
C9 Fe2 C2 160.69(14) . . ?
C8 Fe2 C2 122.88(13) . . ?
C1 Fe2 C7 124.03(13) . . ?
C9 Fe2 C7 68.24(13) . . ?
C8 Fe2 C7 40.62(13) . . ?
C2 Fe2 C7 105.93(13) . . ?
C1 Fe2 C5 41.35(11) . . ?
C9 Fe2 C5 121.73(13) . . ?
C8 Fe2 C5 156.08(13) . . ?
C2 Fe2 C5 69.26(12) . . ?
C7 Fe2 C5 162.50(13) . . ?
C1 Fe2 C6 107.23(14) . . ?
C9 Fe2 C6 68.20(14) . . ?
C8 Fe2 C6 68.42(14) . . ?
C2 Fe2 C6 120.12(13) . . ?
C7 Fe2 C6 40.50(13) . . ?
C5 Fe2 C6 126.24(14) . . ?
C1 Fe2 C10 121.60(13) . . ?
C9 Fe2 C10 40.10(14) . . ?
C8 Fe2 C10 68.22(14) . . ?
C2 Fe2 C10 156.69(14) . . ?
C7 Fe2 C10 68.16(14) . . ?
C5 Fe2 C10 109.23(13) . . ?
C6 Fe2 C10 40.80(13) . . ?
C1 Fe2 C4 68.66(12) . . ?
C9 Fe2 C4 108.95(13) . . ?
C8 Fe2 C4 120.73(13) . . ?
C2 Fe2 C4 68.08(12) . . ?
C7 Fe2 C4 154.94(14) . . ?
C5 Fe2 C4 40.39(12) . . ?
C6 Fe2 C4 163.66(13) . . ?
C10 Fe2 C4 126.76(13) . . ?
C1 Fe2 C3 69.03(12) . . ?
C9 Fe2 C3 125.08(14) . . ?
C8 Fe2 C3 106.38(13) . . ?
C2 Fe2 C3 40.33(12) . . ?
C7 Fe2 C3 119.40(13) . . ?
C5 Fe2 C3 68.50(12) . . ?
C6 Fe2 C3 154.58(13) . . ?
C10 Fe2 C3 162.43(14) . . ?
C4 Fe2 C3 40.35(12) . . ?
C11 Fe1 C15 41.77(12) . . ?
C11 Fe1 C17 150.33(14) . . ?
C15 Fe1 C17 115.26(14) . . ?
C11 Fe1 C16 168.67(14) . . ?
C15 Fe1 C16 147.17(14) . . ?
C17 Fe1 C16 40.74(14) . . ?
C11 Fe1 C18 118.45(14) . . ?
C15 Fe1 C18 108.50(14) . . ?
C17 Fe1 C18 41.00(14) . . ?
C16 Fe1 C18 68.76(14) . . ?
C11 Fe1 C12 41.62(11) . . ?
C15 Fe1 C12 69.82(13) . . ?
C17 Fe1 C12 165.77(15) . . ?
C16 Fe1 C12 128.13(14) . . ?
C18 Fe1 C12 152.30(14) . . ?
C11 Fe1 C20 131.42(13) . . ?
C15 Fe1 C20 170.94(14) . . ?
C17 Fe1 C20 68.36(14) . . ?
C16 Fe1 C20 40.71(14) . . ?
C18 Fe1 C20 68.31(13) . . ?
C12 Fe1 C20 108.79(13) . . ?
C11 Fe1 C19 110.66(13) . . ?
C15 Fe1 C19 131.72(14) . . ?
C17 Fe1 C19 68.40(14) . . ?
C16 Fe1 C19 68.47(14) . . ?
C18 Fe1 C19 40.47(13) . . ?
C12 Fe1 C19 119.17(13) . . ?
C20 Fe1 C19 40.52(13) . . ?
C11 Fe1 C14 69.08(13) . . ?
C15 Fe1 C14 40.82(13) . . ?
C17 Fe1 C14 106.06(14) . . ?
C16 Fe1 C14 114.08(14) . . ?
C18 Fe1 C14 129.24(14) . . ?
C12 Fe1 C14 68.48(13) . . ?
C20 Fe1 C14 147.75(14) . . ?
C19 Fe1 C14 168.95(14) . . ?
C11 Fe1 C13 69.16(13) . . ?
C15 Fe1 C13 68.89(13) . . ?
C17 Fe1 C13 126.92(15) . . ?
C16 Fe1 C13 105.76(14) . . ?
C18 Fe1 C13 166.35(14) . . ?
C12 Fe1 C13 40.67(13) . . ?
C20 Fe1 C13 116.28(14) . . ?
C19 Fe1 C13 150.66(14) . . ?
C14 Fe1 C13 40.28(13) . . ?
O2 P1 C1 103.17(13) . . y
O2 P1 S3 113.15(10) . . y
C1 P1 S3 107.41(11) . . y
O2 P1 S2 110.73(10) . . y
C1 P1 S2 105.01(11) . . y
S3 P1 S2 116.12(5) . . y
O1 P2 C11 102.67(13) . . y
O1 P2 S4 112.04(10) . . y
C11 P2 S4 109.64(10) . . y
O1 P2 S1 111.90(10) . . y
C11 P2 S1 103.69(10) . . y
S4 P2 S1 115.70(5) . . y
P2 S1 Au1 104.24(4) . . y
P1 S3 Au2 102.96(4) . . y
P1 S2 Au1 101.91(4) . . y
P2 S4 Au2 103.99(4) . . y
C5 C1 C2 107.5(3) . . ?
C5 C1 P1 127.1(2) . . ?
C2 C1 P1 125.4(2) . . ?
C5 C1 Fe2 70.33(17) . . ?
C2 C1 Fe2 69.99(17) . . ?
P1 C1 Fe2 125.96(17) . . ?
C3 C2 C1 107.9(3) . . ?
C3 C2 Fe2 70.64(18) . . ?
C1 C2 Fe2 68.32(17) . . ?
C2 C3 C4 108.1(3) . . ?
C2 C3 Fe2 69.02(18) . . ?
C4 C3 Fe2 69.81(18) . . ?
C5 C4 C3 108.9(3) . . ?
C5 C4 Fe2 69.17(17) . . ?
C3 C4 Fe2 69.83(17) . . ?
C4 C5 C1 107.5(3) . . ?
C4 C5 Fe2 70.44(17) . . ?
C1 C5 Fe2 68.32(16) . . ?
C7 C6 C10 107.5(3) . . ?
C7 C6 Fe2 69.52(19) . . ?
C10 C6 Fe2 69.71(19) . . ?
C8 C7 C6 108.4(3) . . ?
C8 C7 Fe2 69.47(18) . . ?
C6 C7 Fe2 69.98(18) . . ?
C7 C8 C9 107.5(3) . . ?
C7 C8 Fe2 69.91(18) . . ?
C9 C8 Fe2 69.55(19) . . ?
C10 C9 C8 108.6(3) . . ?
C10 C9 Fe2 70.54(19) . . ?
C8 C9 Fe2 69.59(19) . . ?
C9 C10 C6 108.0(3) . . ?
C9 C10 Fe2 69.4(2) . . ?
C6 C10 Fe2 69.48(19) . . ?
C12 C11 C15 107.6(3) . . ?
C12 C11 P2 126.9(2) . . ?
C15 C11 P2 125.3(2) . . ?
C12 C11 Fe1 69.95(17) . . ?
C15 C11 Fe1 69.43(17) . . ?
P2 C11 Fe1 130.82(17) . . ?
C13 C12 C11 107.6(3) . . ?
C13 C12 Fe1 70.23(18) . . ?
C11 C12 Fe1 68.43(16) . . ?
C14 C13 C12 108.5(3) . . ?
C14 C13 Fe1 69.74(19) . . ?
C12 C13 Fe1 69.10(17) . . ?
C13 C14 C15 109.0(3) . . ?
C13 C14 Fe1 69.97(18) . . ?
C15 C14 Fe1 68.69(18) . . ?
C14 C15 C11 107.3(3) . . ?
C14 C15 Fe1 70.49(18) . . ?
C11 C15 Fe1 68.80(17) . . ?
C17 C16 C20 107.8(3) . . ?
C17 C16 Fe1 69.40(19) . . ?
C20 C16 Fe1 70.15(19) . . ?
C16 C17 C18 108.2(3) . . ?
C16 C17 Fe1 69.86(19) . . ?
C18 C17 Fe1 69.82(18) . . ?
C19 C18 C17 107.8(3) . . ?
C19 C18 Fe1 70.34(18) . . ?
C17 C18 Fe1 69.18(19) . . ?
C18 C19 C20 108.0(3) . . ?
C18 C19 Fe1 69.19(19) . . ?
C20 C19 Fe1 69.58(19) . . ?
C19 C20 C16 108.1(3) . . ?
C19 C20 Fe1 69.90(18) . . ?
C16 C20 Fe1 69.14(19) . . ?
P3 N P4 140.68(16) . . ?
N P3 C51 116.04(13) . . ?
N P3 C41 108.93(13) . . ?
C51 P3 C41 109.95(13) . . ?
N P3 C31 110.39(14) . . ?
C51 P3 C31 104.27(14) . . ?
C41 P3 C31 106.83(13) . . ?
N P4 C61 107.45(13) . . ?
N P4 C71 114.44(14) . . ?
C61 P4 C71 107.55(14) . . ?
N P4 C81 112.47(14) . . ?
C61 P4 C81 107.15(14) . . ?
C71 P4 C81 107.44(13) . . ?
C36 C31 C32 119.7(3) . . ?
C36 C31 P3 120.0(2) . . ?
C32 C31 P3 120.3(2) . . ?
C33 C32 C31 120.4(3) . . ?
C34 C33 C32 119.7(3) . . ?
C33 C34 C35 120.4(3) . . ?
C34 C35 C36 120.1(3) . . ?
C31 C36 C35 119.8(3) . . ?
C46 C41 C42 119.6(3) . . ?
C46 C41 P3 122.9(2) . . ?
C42 C41 P3 117.2(2) . . ?
C43 C42 C41 120.3(3) . . ?
C44 C43 C42 120.2(3) . . ?
C43 C44 C45 120.2(3) . . ?
C46 C45 C44 119.9(3) . . ?
C41 C46 C45 119.8(3) . . ?
C56 C51 C52 119.3(3) . . ?
C56 C51 P3 123.2(2) . . ?
C52 C51 P3 117.4(2) . . ?
C53 C52 C51 120.2(3) . . ?
C54 C53 C52 119.9(3) . . ?
C53 C54 C55 120.8(3) . . ?
C54 C55 C56 119.5(3) . . ?
C55 C56 C51 120.1(3) . . ?
C62 C61 C66 119.1(3) . . ?
C62 C61 P4 119.9(2) . . ?
C66 C61 P4 121.0(2) . . ?
C63 C62 C61 120.3(3) . . ?
C62 C63 C64 120.3(3) . . ?
C63 C64 C65 119.7(3) . . ?
C66 C65 C64 120.3(3) . . ?
C65 C66 C61 120.2(3) . . ?
C72 C71 C76 119.4(3) . . ?
C72 C71 P4 119.9(2) . . ?
C76 C71 P4 120.5(2) . . ?
C73 C72 C71 120.3(3) . . ?
C74 C73 C72 119.9(4) . . ?
C73 C74 C75 120.5(3) . . ?
C74 C75 C76 119.8(3) . . ?
C75 C76 C71 120.0(3) . . ?
C82 C81 C86 118.9(3) . . ?
C82 C81 P4 120.1(2) . . ?
C86 C81 P4 121.0(2) . . ?
C81 C82 C83 120.7(3) . . ?
C84 C83 C82 119.8(3) . . ?
C85 C84 C83 120.0(3) . . ?
C84 C85 C86 120.3(3) . . ?
C85 C86 C81 120.4(3) . . ?
Cl9 C99 Cl8 113.1(7) . . ?
Cl9' C99' Cl8' 113.0(7) . . ?

loop_
_geom_bond_atom_site_label_1
_geom_bond_atom_site_label_2
_geom_bond_distance
_geom_bond_site_symmetry_2
_geom_bond_publ_flag
Au1 S2 2.2894(8) . y
Au1 S1 2.2928(9) . y
Au1 Au2 3.0509(3) . y
Au2 S3 2.3021(9) . y
Au2 S4 2.3064(9) . y
Fe2 C1 2.014(3) . y
Fe2 C9 2.033(3) . y
Fe2 C8 2.034(3) . ?
Fe2 C2 2.036(3) . ?
Fe2 C7 2.040(3) . ?
Fe2 C5 2.040(3) . ?
Fe2 C6 2.046(3) . ?
Fe2 C10 2.049(3) . ?
Fe2 C4 2.057(3) . ?
Fe2 C3 2.057(3) . ?
Fe1 C11 2.017(3) . y
Fe1 C15 2.026(3) . ?
Fe1 C17 2.026(3) . ?
Fe1 C16 2.032(3) . ?
Fe1 C18 2.034(3) . ?
Fe1 C12 2.038(3) . ?
Fe1 C20 2.045(3) . ?
Fe1 C19 2.049(3) . ?
Fe1 C14 2.050(3) . ?
Fe1 C13 2.053(3) . ?
P1 O2 1.571(2) . y
P1 C1 1.771(3) . y
P1 S3 2.0269(11) . y
P1 S2 2.0308(11) . y
P2 O1 1.565(2) . y
P2 C11 1.774(3) . ?
P2 S4 2.0226(12) . y
P2 S1 2.0262(11) . y
C1 C5 1.432(4) . ?
C1 C2 1.441(4) . ?
C2 C3 1.411(4) . ?
C3 C4 1.419(4) . ?
C4 C5 1.415(4) . ?
C6 C7 1.414(5) . ?
C6 C10 1.427(5) . ?
C7 C8 1.414(5) . ?
C8 C9 1.419(5) . ?
C9 C10 1.400(5) . ?
C11 C12 1.441(4) . ?
C11 C15 1.441(4) . ?
C12 C13 1.421(4) . ?
C13 C14 1.413(5) . ?
C14 C15 1.421(5) . ?
C16 C17 1.412(5) . ?
C16 C20 1.418(5) . ?
C17 C18 1.422(5) . ?
C18 C19 1.412(5) . ?
C19 C20 1.418(5) . ?
N P3 1.580(3) . ?
N P4 1.586(2) . ?
P3 C51 1.801(3) . ?
P3 C41 1.801(3) . ?
P3 C31 1.804(3) . ?
P4 C61 1.799(3) . ?
P4 C71 1.803(3) . ?
P4 C81 1.811(3) . ?
C31 C36 1.385(4) . ?
C31 C32 1.388(4) . ?
C32 C33 1.388(4) . ?
C33 C34 1.379(5) . ?
C34 C35 1.380(5) . ?
C35 C36 1.394(4) . ?
C41 C46 1.387(4) . ?
C41 C42 1.393(4) . ?
C42 C43 1.386(4) . ?
C43 C44 1.368(4) . ?
C44 C45 1.395(4) . ?
C45 C46 1.392(4) . ?
C51 C56 1.389(4) . ?
C51 C52 1.394(4) . ?
C52 C53 1.376(4) . ?
C53 C54 1.374(5) . ?
C54 C55 1.380(4) . ?
C55 C56 1.386(4) . ?
C61 C62 1.391(4) . ?
C61 C66 1.396(4) . ?
C62 C63 1.381(4) . ?
C63 C64 1.383(5) . ?
C64 C65 1.385(5) . ?
C65 C66 1.380(4) . ?
C71 C72 1.388(4) . ?
C71 C76 1.392(4) . ?
C72 C73 1.382(4) . ?
C73 C74 1.378(5) . ?
C74 C75 1.379(5) . ?
C75 C76 1.384(4) . ?
C81 C82 1.383(4) . ?
C81 C86 1.392(4) . ?
C82 C83 1.389(4) . ?
C83 C84 1.382(4) . ?
C84 C85 1.377(5) . ?
C85 C86 1.380(5) . ?
C99 Cl9 1.729(10) . ?
C99 Cl8 1.738(11) . ?
C99' Cl9' 1.712(10) . ?
C99' Cl8' 1.756(12) . ?

loop_
_geom_hbond_atom_site_label_D
_geom_hbond_atom_site_label_H
_geom_hbond_atom_site_label_A
_geom_hbond_distance_DH
_geom_hbond_distance_HA
_geom_hbond_distance_DA
_geom_hbond_angle_DHA
_geom_hbond_site_symmetry_A
O1 H01 Cl1 0.809(18) 2.130(19) 2.928(2) 169(4) .
O2 H02 Cl1 0.817(18) 2.13(2) 2.930(2) 166(3) .
